data_7030346
loop_
_publ_author_name
'Degtyarenko, Anna S.'
'Handke, Marcel'
'Kr\"amer, Karl W'
'Liu, Shi-Xia'
'Decurtins, Silvio'
'Rusanov, Eduard B.'
'Thompson, Laurence K.'
'Krautscheid, Harald'
'Domasevitch, Konstantin V.'

_publ_section_title
;
 Mixed-ligand hydroxocopper(ii)/pyridazine clusters embedded into 3D
 framework lattices.
;
_journal_issue 22
_journal_name_full 'Dalton transactions (Cambridge, England : 2003)'
_journal_page_first 8530
_journal_page_last 8542
_journal_paper_doi 10.1039/c4dt00174e
_journal_volume 43
_journal_year 2014
_chemical_formula_moiety 'C54 H52 Cu4 N8 O16 S3, 7(H2 O)'
_chemical_formula_sum 'C54 H66 Cu4 N8 O23 S3'
_chemical_formula_weight 1545.49
_chemical_name_systematic
;
Poly[bis-[\m~3~-[1,3-bis(pyridazin-4-yl)adamantane-\k^4^N1:N2:N3)]]-
tris[\m~2~-(2,5-thiophenedicarboxylato)]-di(\m~3~-hydroxido)-
diaquatetracopper(II)] heptahydrate
;
_space_group_IT_number 14
_space_group_name_Hall '-P 2yn'
_symmetry_cell_setting monoclinic
_symmetry_Int_Tables_number 14
_symmetry_space_group_name_Hall '-P 2yn'
_symmetry_space_group_name_H-M 'P 1 21/n 1'
_atom_sites_solution_hydrogens geom
_atom_sites_solution_primary direct
_atom_sites_solution_secondary difmap
_audit_creation_method SHELXL-97
_cell_angle_alpha 90.00
_cell_angle_beta 98.036(2)
_cell_angle_gamma 90.00
_cell_formula_units_Z 2
_cell_length_a 13.3933(4)
_cell_length_b 9.9035(3)
_cell_length_c 23.7661(8)
_cell_measurement_reflns_used 29009
_cell_measurement_temperature 173(2)
_cell_measurement_theta_max 27.10
_cell_measurement_theta_min 4.12
_cell_volume 3121.39(17)
_computing_cell_refinement 'SAINT (Bruker, 2008)'
_computing_data_collection 'APEX2 (Bruker, 2008)'
_computing_data_reduction 'SAINT (Bruker, 2008)'
_computing_molecular_graphics 'Diamond 2.1e (Brandenburg, 1999)'
_computing_publication_material 'WinGX 1.70.01 (Farrugia, 1999)'
_computing_structure_refinement 'SHELXL-97 (Sheldrick, 2008)'
_computing_structure_solution 'SHELXS-97 (Sheldrick, 2008)'
_diffrn_ambient_temperature 173(2)
_diffrn_measured_fraction_theta_full 0.996
_diffrn_measured_fraction_theta_max 0.996
_diffrn_measurement_device_type 'Bruker APEX2 area-detector diffractometer'
_diffrn_measurement_method '\w scans'
_diffrn_radiation_monochromator graphite
_diffrn_radiation_source 'fine-focus sealed tube'
_diffrn_radiation_type MoK\a
_diffrn_radiation_wavelength 0.71073
_diffrn_reflns_av_R_equivalents 0.0858
_diffrn_reflns_av_sigmaI/netI 0.0834
_diffrn_reflns_limit_h_max 17
_diffrn_reflns_limit_h_min -17
_diffrn_reflns_limit_k_max 11
_diffrn_reflns_limit_k_min -12
_diffrn_reflns_limit_l_max 30
_diffrn_reflns_limit_l_min -30
_diffrn_reflns_number 29009
_diffrn_reflns_theta_full 27.10
_diffrn_reflns_theta_max 27.10
_diffrn_reflns_theta_min 4.12
_diffrn_standards_decay_% 0
_exptl_absorpt_coefficient_mu 1.530
_exptl_absorpt_correction_T_max 0.9274
_exptl_absorpt_correction_T_min 0.7009
_exptl_absorpt_correction_type numerical
_exptl_absorpt_process_details 'face indexed (SADABS; Bruker, 2008)'
_exptl_crystal_colour blue
_exptl_crystal_density_diffrn 1.644
_exptl_crystal_density_method 'not measured'
_exptl_crystal_description prism
_exptl_crystal_F_000 1588
_exptl_crystal_size_max 0.25
_exptl_crystal_size_mid 0.12
_exptl_crystal_size_min 0.05
_refine_diff_density_max 0.599
_refine_diff_density_min -0.507
_refine_diff_density_rms 0.093
_refine_ls_extinction_method none
_refine_ls_goodness_of_fit_ref 0.993
_refine_ls_hydrogen_treatment constr
_refine_ls_matrix_type full
_refine_ls_number_parameters 477
_refine_ls_number_reflns 6862
_refine_ls_number_restraints 42
_refine_ls_restrained_S_all 0.991
_refine_ls_R_factor_all 0.0961
_refine_ls_R_factor_gt 0.0494
_refine_ls_shift/su_max 0.001
_refine_ls_shift/su_mean 0.000
_refine_ls_structure_factor_coef Fsqd
_refine_ls_weighting_details 'calc w=1/[\s^2^(Fo^2^)+(0.0454P)^2^+0.0000P] where P=(Fo^2^+2Fc^2^)/3'
_refine_ls_weighting_scheme calc
_refine_ls_wR_factor_gt 0.0931
_refine_ls_wR_factor_ref 0.1040
_reflns_number_gt 4502
_reflns_number_total 6862
_reflns_threshold_expression >2sigma(I)
_cod_data_source_file c4dt00174e2.cif
_cod_data_source_block (3)
_cod_depositor_comments
;Adding full bibliography for 7030344--7030349.cif.

The following automatic conversions were performed:

data name '_iucr_refine_instruction_details' was replaced with
'_iucr_refine_instructions_details' as specified in the replacement
file 'data/replacement-values/replacement_tags.lst'.

Automatic conversion script
Id: cif_correct_tags 9268 2022-04-12 08:56:07Z antanas 
;
_cod_original_sg_symbol_H-M 'P 21/n'
_cod_database_code 7030346

loop_
_symmetry_equiv_pos_as_xyz
'x, y, z'
'-x+1/2, y+1/2, -z+1/2'
'-x, -y, -z'
'x-1/2, -y-1/2, z-1/2'

loop_
_atom_site_label
_atom_site_type_symbol
_atom_site_fract_x
_atom_site_fract_y
_atom_site_fract_z
_atom_site_U_iso_or_equiv
_atom_site_adp_type
_atom_site_occupancy
_atom_site_symmetry_multiplicity
_atom_site_calc_flag
_atom_site_refinement_flags
_atom_site_disorder_assembly
_atom_site_disorder_group
Cu1 Cu 0.39009(3) 1.03859(5) 0.010910(17) 0.01965(12) Uani 1 1 d . . .
Cu2 Cu 0.57011(3) 1.11753(4) 0.117346(17) 0.01986(12) Uani 1 1 d . . .
S1 S 0.02963(14) 0.9703(2) 0.00252(8) 0.0264(5) Uani 0.50 1 d P A -1
O2 O 0.2467(7) 1.0111(9) -0.0014(6) 0.0293(19) Uani 0.50 1 d PU A -1
O3 O 0.2445(4) 1.2314(6) 0.0135(3) 0.0473(17) Uani 0.50 1 d PU A -1
O4 O -0.1827(7) 0.8500(10) -0.0107(5) 0.042(3) Uani 0.50 1 d PU A -1
O5 O -0.2559(7) 1.0485(7) 0.0034(6) 0.0229(17) Uani 0.50 1 d PU . -1
C19 C 0.2040(11) 1.1248(17) 0.0019(7) 0.028(2) Uani 0.50 1 d PU A -1
C20 C -0.1821(6) 0.9714(10) -0.0052(3) 0.0256(14) Uani 0.50 1 d PU A -1
C21 C 0.0915(5) 1.1176(9) -0.0086(3) 0.0278(14) Uani 0.50 1 d PU A -1
C22 C 0.0249(5) 1.2222(9) -0.0215(3) 0.0316(15) Uani 0.50 1 d PU . -1
H22 H 0.0459 1.3122 -0.0293 0.038 Uiso 0.50 1 d PR . -1
C23 C -0.0771(5) 1.1828(9) -0.0218(3) 0.0307(15) Uani 0.50 1 d PU A -1
H23 H -0.1335 1.2427 -0.0307 0.037 Uiso 0.50 1 d PR A -1
C24 C -0.0864(6) 1.0519(9) -0.0085(3) 0.0274(14) Uani 0.50 1 d PU A -1
S2 S 0.73916(7) 1.28657(10) 0.33632(4) 0.0256(2) Uani 1 1 d . A .
O1 O 0.51950(16) 1.1159(2) 0.03771(9) 0.0184(5) Uani 1 1 d . . .
H1H H 0.5262 1.1951 0.0250 0.028 Uiso 1 1 d R . .
O6 O 0.63034(17) 1.0971(2) 0.19732(10) 0.0225(6) Uani 1 1 d . A .
O7 O 0.5860(2) 1.2925(3) 0.23498(11) 0.0409(8) Uani 1 1 d . A .
O8 O 0.86687(17) 1.3683(2) 0.43784(10) 0.0249(6) Uani 1 1 d . . .
O9 O 0.94988(18) 1.1745(3) 0.45794(11) 0.0301(6) Uani 1 1 d . . .
O10 O 0.45700(18) 1.2694(3) 0.13792(11) 0.0335(7) Uani 1 1 d . A .
H1W H 0.4860 1.3029 0.1689 0.050 Uiso 1 1 d R . .
H2W H 0.4492 1.3315 0.1130 0.050 Uiso 1 1 d R . .
N1 N 0.4032(2) 0.9277(3) 0.08451(12) 0.0237(7) Uani 1 1 d . A .
N2 N 0.47106(19) 0.9640(3) 0.12819(12) 0.0182(6) Uani 1 1 d . A .
N3 N 0.8119(2) 0.8089(4) 0.43514(15) 0.0434(10) Uani 1 1 d . . .
N4 N 0.8022(2) 0.7100(3) 0.39646(12) 0.0234(7) Uani 1 1 d . . .
C1 C 0.3444(3) 0.8234(5) 0.09110(17) 0.0464(13) Uani 1 1 d . . .
H1 H 0.2974 0.7959 0.0595 0.056 Uiso 1 1 calc R A .
C2 C 0.3470(3) 0.7522(5) 0.14086(17) 0.0422(12) Uani 1 1 d . A .
H2 H 0.3021 0.6788 0.1432 0.051 Uiso 1 1 calc R . .
C3 C 0.4148(2) 0.7876(4) 0.18708(15) 0.0230(8) Uani 1 1 d . . .
C4 C 0.4763(3) 0.8968(4) 0.17651(15) 0.0248(8) Uani 1 1 d . A .
H4 H 0.5259 0.9248 0.2067 0.030 Uiso 1 1 calc R . .
C5 C 0.7284(3) 0.8704(6) 0.4437(2) 0.0734(19) Uani 1 1 d . . .
H5 H 0.7339 0.9417 0.4707 0.088 Uiso 1 1 calc R . .
C6 C 0.6333(3) 0.8393(5) 0.4164(2) 0.0625(16) Uani 1 1 d . . .
H6 H 0.5763 0.8883 0.4248 0.075 Uiso 1 1 calc R . .
C7 C 0.6217(3) 0.7380(4) 0.37738(16) 0.0276(9) Uani 1 1 d . . .
C8 C 0.7124(3) 0.6760(4) 0.36922(15) 0.0247(9) Uani 1 1 d . . .
H8 H 0.7095 0.6047 0.3423 0.030 Uiso 1 1 calc R . .
C9 C 0.4200(2) 0.7234(4) 0.24462(15) 0.0218(8) Uani 1 1 d . A .
C10 C 0.5187(2) 0.7603(4) 0.28267(14) 0.0210(8) Uani 1 1 d . . .
H10A H 0.5239 0.8597 0.2864 0.025 Uiso 1 1 calc R A .
H10B H 0.5768 0.7280 0.2648 0.025 Uiso 1 1 calc R . .
C11 C 0.5228(3) 0.6964(4) 0.34227(16) 0.0261(9) Uani 1 1 d . A .
C12 C 0.5146(3) 0.5423(4) 0.33593(17) 0.0341(10) Uani 1 1 d . . .
H12A H 0.5170 0.5002 0.3739 0.041 Uiso 1 1 calc R A .
H12B H 0.5723 0.5076 0.3183 0.041 Uiso 1 1 calc R . .
C13 C 0.4149(3) 0.5045(4) 0.29860(17) 0.0345(10) Uani 1 1 d . A .
H13 H 0.4106 0.4041 0.2947 0.041 Uiso 1 1 calc R . .
C14 C 0.4134(3) 0.5677(4) 0.23961(17) 0.0298(9) Uani 1 1 d . . .
H14A H 0.3504 0.5420 0.2150 0.036 Uiso 1 1 calc R A .
H14B H 0.4710 0.5332 0.2219 0.036 Uiso 1 1 calc R . .
C15 C 0.3300(2) 0.7726(4) 0.27298(15) 0.0272(9) Uani 1 1 d . . .
H15A H 0.3325 0.8722 0.2767 0.033 Uiso 1 1 calc R A .
H15B H 0.2662 0.7482 0.2489 0.033 Uiso 1 1 calc R . .
C16 C 0.3327(3) 0.7086(4) 0.33175(17) 0.0338(10) Uani 1 1 d . A .
H16 H 0.2744 0.7424 0.3499 0.041 Uiso 1 1 calc R . .
C17 C 0.4314(3) 0.7482(4) 0.36829(15) 0.0307(10) Uani 1 1 d . . .
H17A H 0.4328 0.7101 0.4069 0.037 Uiso 1 1 calc R A .
H17B H 0.4351 0.8478 0.3717 0.037 Uiso 1 1 calc R . .
C18 C 0.3259(3) 0.5549(5) 0.32569(18) 0.0421(11) Uani 1 1 d . . .
H18A H 0.3265 0.5129 0.3635 0.050 Uiso 1 1 calc R A .
H18B H 0.2621 0.5297 0.3017 0.050 Uiso 1 1 calc R . .
C25 C 0.6376(3) 1.1887(4) 0.23549(15) 0.0243(9) Uani 1 1 d . . .
C26 C 0.8882(2) 1.2475(4) 0.42733(15) 0.0220(8) Uani 1 1 d . A .
C27 C 0.7166(3) 1.1643(4) 0.28492(15) 0.0211(8) Uani 1 1 d . A .
C28 C 0.7798(3) 1.0569(4) 0.29628(16) 0.0291(9) Uani 1 1 d . . .
H28 H 0.7789 0.9796 0.2726 0.035 Uiso 1 1 calc R A .
C29 C 0.8466(3) 1.0735(4) 0.34706(16) 0.0292(9) Uani 1 1 d . A .
H29 H 0.8954 1.0080 0.3614 0.035 Uiso 1 1 calc R . .
C30 C 0.8341(2) 1.1917(4) 0.37328(15) 0.0208(8) Uani 1 1 d . . .
O1W O 1.0829(2) 0.9702(3) 0.44384(11) 0.0395(7) Uani 1 1 d . . .
H3W H 1.0435 1.0372 0.4448 0.059 Uiso 1 1 d R . .
H4W H 1.0779 0.9201 0.4724 0.059 Uiso 1 1 d R . .
O2W O 1.2836(3) 0.9730(6) 0.43004(18) 0.132(2) Uani 1 1 d . . .
H5W H 1.3037 0.9045 0.4500 0.198 Uiso 1 1 d R . .
H6W H 1.2209 0.9831 0.4310 0.198 Uiso 1 1 d R . .
O3W O 0.4267(6) 1.1138(9) 0.2859(6) 0.135(5) Uani 0.50 1 d P . .
O4W O 1.3951(7) 1.1291(9) 0.3919(6) 0.145(5) Uani 0.50 1 d P . .
O51W O -0.0714(9) 0.6215(13) 0.0132(6) 0.076(4) Uiso 0.30 1 d P . .
O52W O -0.0850(14) 0.6654(19) 0.0675(8) 0.076(6) Uiso 0.20 1 d P . .

loop_
_atom_site_aniso_label
_atom_site_aniso_U_11
_atom_site_aniso_U_22
_atom_site_aniso_U_33
_atom_site_aniso_U_23
_atom_site_aniso_U_13
_atom_site_aniso_U_12
Cu1 0.01111(19) 0.0345(3) 0.0118(2) 0.0004(2) -0.00408(16) 0.00151(19)
Cu2 0.0200(2) 0.0239(3) 0.0129(2) 0.0004(2) -0.00736(17) -0.00382(19)
S1 0.0160(11) 0.0409(15) 0.0214(10) -0.0059(10) 0.0003(10) -0.0003(10)
O2 0.007(3) 0.057(5) 0.024(4) -0.007(6) 0.002(3) -0.004(4)
O3 0.024(3) 0.063(4) 0.057(4) -0.034(3) 0.014(3) -0.016(3)
O4 0.024(5) 0.045(4) 0.059(7) -0.011(4) 0.015(4) -0.001(3)
O5 0.012(3) 0.038(5) 0.017(3) -0.003(5) -0.002(2) 0.001(3)
C19 0.014(4) 0.050(4) 0.020(4) -0.012(4) 0.008(4) -0.008(3)
C20 0.010(3) 0.050(4) 0.016(3) 0.002(3) -0.001(3) 0.002(3)
C21 0.015(3) 0.050(4) 0.018(3) -0.007(3) 0.004(2) -0.004(3)
C22 0.020(3) 0.050(4) 0.024(3) -0.003(3) -0.001(3) -0.004(3)
C23 0.017(3) 0.050(4) 0.025(3) -0.002(3) 0.000(3) -0.003(3)
C24 0.010(2) 0.050(4) 0.021(3) 0.001(3) -0.002(3) 0.002(3)
S2 0.0300(5) 0.0229(5) 0.0194(5) -0.0042(4) -0.0126(4) 0.0020(4)
O1 0.0193(11) 0.0183(13) 0.0153(13) -0.0001(11) -0.0061(10) -0.0019(10)
O6 0.0252(13) 0.0239(15) 0.0154(13) -0.0023(11) -0.0073(10) -0.0049(11)
O7 0.0479(17) 0.0359(18) 0.0308(17) -0.0101(14) -0.0221(14) 0.0145(14)
O8 0.0270(13) 0.0232(15) 0.0205(14) -0.0004(12) -0.0105(11) -0.0014(11)
O9 0.0346(15) 0.0303(16) 0.0204(15) -0.0003(12) -0.0140(12) 0.0054(12)
O10 0.0390(15) 0.0323(16) 0.0253(15) -0.0040(13) -0.0090(12) 0.0089(13)
N1 0.0175(15) 0.039(2) 0.0137(16) -0.0040(14) -0.0021(12) -0.0093(13)
N2 0.0184(14) 0.0191(17) 0.0149(16) -0.0021(13) -0.0052(12) -0.0018(13)
N3 0.0311(19) 0.056(3) 0.037(2) -0.0246(19) -0.0161(16) 0.0157(18)
N4 0.0258(16) 0.0257(18) 0.0151(16) -0.0003(14) -0.0095(13) 0.0079(14)
C1 0.041(2) 0.077(4) 0.018(2) 0.003(2) -0.0076(19) -0.035(2)
C2 0.045(2) 0.057(3) 0.022(2) 0.003(2) -0.0034(19) -0.036(2)
C3 0.0189(17) 0.029(2) 0.020(2) -0.0033(17) 0.0005(15) -0.0011(16)
C4 0.0229(18) 0.027(2) 0.021(2) -0.0007(18) -0.0106(15) -0.0028(16)
C5 0.042(3) 0.092(4) 0.078(4) -0.064(3) -0.022(3) 0.029(3)
C6 0.036(3) 0.080(4) 0.065(4) -0.044(3) -0.015(2) 0.032(3)
C7 0.0263(19) 0.036(2) 0.019(2) -0.0041(18) -0.0026(16) 0.0060(17)
C8 0.0270(19) 0.027(2) 0.018(2) 0.0008(17) -0.0054(16) -0.0001(16)
C9 0.0203(17) 0.026(2) 0.0176(19) 0.0009(16) -0.0019(15) -0.0019(16)
C10 0.0139(16) 0.030(2) 0.0187(19) -0.0020(16) 0.0002(14) 0.0017(15)
C11 0.0238(19) 0.031(2) 0.021(2) -0.0012(18) -0.0051(16) 0.0034(17)
C12 0.033(2) 0.037(3) 0.030(2) 0.005(2) -0.0029(18) 0.0034(19)
C13 0.033(2) 0.028(2) 0.040(3) 0.0111(19) -0.0061(19) -0.0027(18)
C14 0.027(2) 0.026(2) 0.034(2) -0.0042(18) -0.0023(17) -0.0066(17)
C15 0.0172(17) 0.038(2) 0.025(2) 0.0046(19) -0.0033(16) 0.0021(16)
C16 0.0184(18) 0.055(3) 0.027(2) 0.005(2) 0.0014(17) 0.0046(19)
C17 0.029(2) 0.046(3) 0.017(2) 0.0034(18) 0.0042(17) 0.0073(18)
C18 0.040(2) 0.052(3) 0.033(3) 0.016(2) 0.000(2) -0.012(2)
C25 0.0251(19) 0.026(2) 0.019(2) -0.0021(17) -0.0039(16) -0.0066(17)
C26 0.0184(17) 0.029(2) 0.0169(19) 0.0026(17) -0.0049(15) -0.0060(16)
C27 0.0250(18) 0.020(2) 0.0157(19) -0.0010(16) -0.0049(15) -0.0028(16)
C28 0.038(2) 0.023(2) 0.024(2) -0.0067(18) -0.0065(17) -0.0016(18)
C29 0.029(2) 0.029(2) 0.025(2) -0.0026(18) -0.0113(17) 0.0057(17)
C30 0.0188(17) 0.024(2) 0.0172(19) 0.0030(16) -0.0040(14) -0.0012(15)
O1W 0.0514(18) 0.0336(17) 0.0308(17) 0.0037(14) -0.0035(14) 0.0090(14)
O2W 0.072(3) 0.241(6) 0.080(3) -0.036(4) 0.002(2) 0.070(3)
O3W 0.062(6) 0.065(6) 0.278(15) -0.002(7) 0.024(7) 0.002(5)
O4W 0.101(7) 0.076(7) 0.259(15) 0.054(8) 0.027(8) 0.022(6)

loop_
_atom_type_symbol
_atom_type_description
_atom_type_scat_dispersion_real
_atom_type_scat_dispersion_imag
_atom_type_scat_source
C C 0.0033 0.0016 'International Tables Vol C Tables 4.2.6.8 and 6.1.1.4'
H H 0.0000 0.0000 'International Tables Vol C Tables 4.2.6.8 and 6.1.1.4'
N N 0.0061 0.0033 'International Tables Vol C Tables 4.2.6.8 and 6.1.1.4'
O O 0.0106 0.0060 'International Tables Vol C Tables 4.2.6.8 and 6.1.1.4'
Cu Cu 0.3201 1.2651 'International Tables Vol C Tables 4.2.6.8 and 6.1.1.4'
S S 0.1246 0.1234 'International Tables Vol C Tables 4.2.6.8 and 6.1.1.4'

loop_
_geom_angle_atom_site_label_1
_geom_angle_atom_site_label_2
_geom_angle_atom_site_label_3
_geom_angle
_geom_angle_site_symmetry_1
_geom_angle_site_symmetry_3
O1 Cu1 O2 160.7(3) . .
O1 Cu1 O8 97.53(10) . 4_585
O2 Cu1 O8 84.3(4) . 4_585
O1 Cu1 O5 170.5(4) . 3_575
O2 Cu1 O5 17.8(3) . 3_575
O8 Cu1 O5 91.5(4) 4_585 3_575
O1 Cu1 N1 88.00(10) . .
O2 Cu1 N1 91.0(4) . .
O8 Cu1 N1 174.25(11) 4_585 .
O5 Cu1 N1 83.1(4) 3_575 .
O1 Cu1 O1 85.38(9) . 3_675
O2 Cu1 O1 113.9(3) . 3_675
O8 Cu1 O1 84.21(9) 4_585 3_675
O5 Cu1 O1 98.6(3) 3_575 3_675
N1 Cu1 O1 94.72(10) . 3_675
O1 Cu2 O6 172.67(10) . .
O1 Cu2 N4 91.96(10) . 2_655
O6 Cu2 N4 87.77(11) . 2_655
O1 Cu2 N2 88.41(10) . .
O6 Cu2 N2 89.29(10) . .
N4 Cu2 N2 159.51(12) 2_655 .
O1 Cu2 O10 93.71(9) . .
O6 Cu2 O10 93.24(10) . .
N4 Cu2 O10 110.34(11) 2_655 .
N2 Cu2 O10 90.07(10) . .
C21 S1 C24 91.3(4) . .
C19 O2 Cu1 108.3(10) . .
C20 O5 Cu1 114.4(6) . 3_575
O3 C19 O2 126.9(14) . .
O3 C19 C21 119.5(12) . .
O2 C19 C21 113.5(13) . .
O4 C20 O5 127.8(9) . .
O4 C20 C24 120.6(8) . .
O5 C20 C24 111.6(8) . .
C22 C21 C19 127.5(10) . .
C22 C21 S1 111.3(5) . .
C19 C21 S1 120.8(9) . .
C21 C22 C23 112.8(8) . .
C21 C22 H22 123.0 . .
C23 C22 H22 124.1 . .
C24 C23 C22 112.6(8) . .
C24 C23 H23 123.5 . .
C22 C23 H23 123.9 . .
C23 C24 C20 128.6(8) . .
C23 C24 S1 111.9(6) . .
C20 C24 S1 119.4(7) . .
C27 S2 C30 91.29(17) . .
Cu2 O1 Cu1 120.57(12) . .
Cu2 O1 Cu1 110.79(10) . 3_675
Cu1 O1 Cu1 94.62(9) . 3_675
Cu2 O1 H1H 107.7 . .
Cu1 O1 H1H 112.6 . .
Cu1 O1 H1H 109.8 3_675 .
C25 O6 Cu2 126.4(2) . .
C26 O8 Cu1 127.7(2) . 4_686
Cu2 O10 H1W 102.2 . .
Cu2 O10 H2W 110.8 . .
H1W O10 H2W 108.5 . .
C1 N1 N2 118.2(3) . .
C1 N1 Cu1 122.6(2) . .
N2 N1 Cu1 119.2(2) . .
C4 N2 N1 119.3(3) . .
C4 N2 Cu2 121.7(2) . .
N1 N2 Cu2 119.0(2) . .
C5 N3 N4 116.3(3) . .
C8 N4 N3 121.0(3) . .
C8 N4 Cu2 122.7(3) . 2_645
N3 N4 Cu2 116.3(2) . 2_645
N1 C1 C2 124.0(4) . .
N1 C1 H1 118.0 . .
C2 C1 H1 118.0 . .
C3 C2 C1 119.5(4) . .
C3 C2 H2 120.2 . .
C1 C2 H2 120.2 . .
C2 C3 C4 113.2(3) . .
C2 C3 C9 124.3(3) . .
C4 C3 C9 122.4(3) . .
N2 C4 C3 125.7(3) . .
N2 C4 H4 117.2 . .
C3 C4 H4 117.2 . .
N3 C5 C6 124.9(4) . .
N3 C5 H5 117.6 . .
C6 C5 H5 117.6 . .
C7 C6 C5 119.7(4) . .
C7 C6 H6 120.2 . .
C5 C6 H6 120.2 . .
C6 C7 C8 113.6(4) . .
C6 C7 C11 125.5(3) . .
C8 C7 C11 120.8(3) . .
N4 C8 C7 124.5(4) . .
N4 C8 H8 117.7 . .
C7 C8 H8 117.7 . .
C3 C9 C10 111.2(3) . .
C3 C9 C15 109.0(3) . .
C10 C9 C15 109.2(3) . .
C3 C9 C14 110.9(3) . .
C10 C9 C14 108.5(3) . .
C15 C9 C14 108.0(3) . .
C9 C10 C11 111.1(3) . .
C9 C10 H10A 109.4 . .
C11 C10 H10A 109.4 . .
C9 C10 H10B 109.4 . .
C11 C10 H10B 109.4 . .
H10A C10 H10B 108.0 . .
C7 C11 C17 111.8(3) . .
C7 C11 C12 111.6(3) . .
C17 C11 C12 108.7(3) . .
C7 C11 C10 108.0(3) . .
C17 C11 C10 107.7(3) . .
C12 C11 C10 108.9(3) . .
C11 C12 C13 110.0(3) . .
C11 C12 H12A 109.7 . .
C13 C12 H12A 109.7 . .
C11 C12 H12B 109.7 . .
C13 C12 H12B 109.7 . .
H12A C12 H12B 108.2 . .
C18 C13 C14 110.1(3) . .
C18 C13 C12 110.2(4) . .
C14 C13 C12 109.1(3) . .
C18 C13 H13 109.2 . .
C14 C13 H13 109.2 . .
C12 C13 H13 109.2 . .
C13 C14 C9 110.1(3) . .
C13 C14 H14A 109.7 . .
C9 C14 H14A 109.7 . .
C13 C14 H14B 109.7 . .
C9 C14 H14B 109.7 . .
H14A C14 H14B 108.2 . .
C16 C15 C9 110.4(3) . .
C16 C15 H15A 109.6 . .
C9 C15 H15A 109.6 . .
C16 C15 H15B 109.6 . .
C9 C15 H15B 109.6 . .
H15A C15 H15B 108.1 . .
C17 C16 C15 108.7(3) . .
C17 C16 C18 110.1(3) . .
C15 C16 C18 109.4(3) . .
C17 C16 H16 109.5 . .
C15 C16 H16 109.5 . .
C18 C16 H16 109.5 . .
C16 C17 C11 111.1(3) . .
C16 C17 H17A 109.4 . .
C11 C17 H17A 109.4 . .
C16 C17 H17B 109.4 . .
C11 C17 H17B 109.4 . .
H17A C17 H17B 108.0 . .
C13 C18 C16 109.1(3) . .
C13 C18 H18A 109.9 . .
C16 C18 H18A 109.9 . .
C13 C18 H18B 109.9 . .
C16 C18 H18B 109.9 . .
H18A C18 H18B 108.3 . .
O7 C25 O6 126.6(3) . .
O7 C25 C27 118.5(3) . .
O6 C25 C27 114.9(3) . .
O9 C26 O8 125.5(3) . .
O9 C26 C30 119.3(3) . .
O8 C26 C30 115.2(3) . .
C28 C27 C25 129.6(3) . .
C28 C27 S2 111.5(3) . .
C25 C27 S2 118.9(3) . .
C27 C28 C29 112.4(3) . .
C27 C28 H28 123.8 . .
C29 C28 H28 123.8 . .
C30 C29 C28 113.1(3) . .
C30 C29 H29 123.4 . .
C28 C29 H29 123.4 . .
C29 C30 C26 130.1(3) . .
C29 C30 S2 111.7(3) . .
C26 C30 S2 118.3(3) . .
H3W O1W H4W 108.4 . .
H5W O2W H6W 108.4 . .

loop_
_geom_bond_atom_site_label_1
_geom_bond_atom_site_label_2
_geom_bond_distance
_geom_bond_site_symmetry_2
Cu1 O1 1.920(2) .
Cu1 O2 1.921(10) .
Cu1 O8 1.952(2) 4_585
Cu1 O5 1.979(10) 3_575
Cu1 N1 2.052(3) .
Cu1 O1 2.352(2) 3_675
Cu2 O1 1.919(2) .
Cu2 O6 1.969(2) .
Cu2 N4 2.006(3) 2_655
Cu2 N2 2.058(3) .
Cu2 O10 2.236(2) .
S1 C21 1.716(8) .
S1 C24 1.739(9) .
O2 C19 1.270(17) .
O3 C19 1.201(18) .
O4 C20 1.210(13) .
O5 C20 1.288(11) .
O5 Cu1 1.979(10) 3_575
C19 C21 1.495(15) .
C20 C24 1.520(11) .
C21 C22 1.373(11) .
C22 C23 1.420(9) .
C22 H22 0.9600 .
C23 C24 1.345(11) .
C23 H23 0.9600 .
S2 C27 1.716(4) .
S2 C30 1.720(3) .
O1 Cu1 2.352(2) 3_675
O1 H1H 0.8500 .
O6 C25 1.277(4) .
O7 C25 1.238(4) .
O8 C26 1.264(4) .
O8 Cu1 1.952(2) 4_686
O9 C26 1.252(4) .
O10 H1W 0.8500 .
O10 H2W 0.8500 .
N1 C1 1.321(5) .
N1 N2 1.330(4) .
N2 C4 1.321(4) .
N3 C5 1.314(5) .
N3 N4 1.337(4) .
N4 C8 1.328(4) .
N4 Cu2 2.006(3) 2_645
C1 C2 1.373(5) .
C1 H1 0.9500 .
C2 C3 1.370(5) .
C2 H2 0.9500 .
C3 C4 1.402(5) .
C3 C9 1.501(5) .
C4 H4 0.9500 .
C5 C6 1.382(6) .
C5 H5 0.9500 .
C6 C7 1.360(6) .
C6 H6 0.9500 .
C7 C8 1.397(5) .
C7 C11 1.521(5) .
C8 H8 0.9500 .
C9 C10 1.537(4) .
C9 C15 1.541(5) .
C9 C14 1.549(5) .
C10 C11 1.545(5) .
C10 H10A 0.9900 .
C10 H10B 0.9900 .
C11 C17 1.535(5) .
C11 C12 1.536(5) .
C12 C13 1.542(5) .
C12 H12A 0.9900 .
C12 H12B 0.9900 .
C13 C18 1.517(6) .
C13 C14 1.533(5) .
C13 H13 1.0000 .
C14 H14A 0.9900 .
C14 H14B 0.9900 .
C15 C16 1.530(5) .
C15 H15A 0.9900 .
C15 H15B 0.9900 .
C16 C17 1.528(5) .
C16 C18 1.530(6) .
C16 H16 1.0000 .
C17 H17A 0.9900 .
C17 H17B 0.9900 .
C18 H18A 0.9900 .
C18 H18B 0.9900 .
C25 C27 1.486(5) .
C26 C30 1.490(5) .
C27 C28 1.363(5) .
C28 C29 1.408(5) .
C28 H28 0.9500 .
C29 C30 1.348(5) .
C29 H29 0.9500 .
O1W H3W 0.8500 .
O1W H4W 0.8499 .
O2W H5W 0.8499 .
O2W H6W 0.8500 .

loop_
_geom_torsion_atom_site_label_1
_geom_torsion_atom_site_label_2
_geom_torsion_atom_site_label_3
_geom_torsion_atom_site_label_4
_geom_torsion
_geom_torsion_site_symmetry_1
_geom_torsion_site_symmetry_4
O8 Cu1 O2 C19 -68.3(11) 4_585 .
N1 Cu1 O2 C19 115.1(11) . .
O1 Cu1 O2 C19 -149.3(10) 3_675 .
Cu1 O2 C19 C21 178.3(9) . .
Cu1 O5 C20 O4 -14.2(16) 3_575 .
Cu1 O5 C20 C24 165.3(6) 3_575 .
O3 C19 C21 C22 18.6(19) . .
O2 C19 C21 C22 -163.1(11) . .
O3 C19 C21 S1 -153.9(11) . .
O2 C19 C21 S1 24.3(17) . .
C24 S1 C21 C22 -1.5(6) . .
C24 S1 C21 C19 172.2(8) . .
C19 C21 C22 C23 -172.6(10) . .
S1 C21 C22 C23 0.5(9) . .
C19 C21 C22 O51W -12.1(13) . 3_575
S1 C21 C22 O51W 161.0(7) . 3_575
C19 C21 C22 O52W 36.9(13) . 3_575
S1 C21 C22 O52W -149.9(7) . 3_575
C21 C22 C23 C24 1.1(10) . .
O51W C22 C23 C24 -157.1(9) 3_575 .
O52W C22 C23 C24 141.4(11) 3_575 .
C22 C23 C24 C20 -178.9(7) . .
C22 C23 C24 S1 -2.2(9) . .
O4 C20 C24 C23 156.1(10) . .
O5 C20 C24 C23 -23.5(13) . .
O4 C20 C24 S1 -20.4(12) . .
O5 C20 C24 S1 160.0(8) . .
C21 S1 C24 C23 2.2(6) . .
C21 S1 C24 C20 179.2(6) . .
N4 Cu2 O1 Cu1 179.90(15) 2_655 .
N2 Cu2 O1 Cu1 20.40(14) . .
O10 Cu2 O1 Cu1 -69.57(14) . .
N4 Cu2 O1 Cu1 70.98(12) 2_655 3_675
N2 Cu2 O1 Cu1 -88.53(11) . 3_675
O10 Cu2 O1 Cu1 -178.49(10) . 3_675
O8 Cu1 O1 Cu2 159.01(13) 4_585 .
N1 Cu1 O1 Cu2 -22.58(14) . .
O1 Cu1 O1 Cu2 -117.47(16) 3_675 .
O2 Cu1 O1 Cu1 -177.7(12) . 3_675
O8 Cu1 O1 Cu1 -83.52(10) 4_585 3_675
N1 Cu1 O1 Cu1 94.90(10) . 3_675
O1 Cu1 O1 Cu1 0.0 3_675 3_675
N4 Cu2 O6 C25 78.0(3) 2_655 .
N2 Cu2 O6 C25 -122.3(3) . .
O10 Cu2 O6 C25 -32.3(3) . .
O1 Cu1 N1 C1 -165.7(3) . .
O2 Cu1 N1 C1 33.6(4) . .
O5 Cu1 N1 C1 17.6(4) 3_575 .
O1 Cu1 N1 C1 -80.5(3) 3_675 .
O1 Cu1 N1 N2 16.5(2) . .
O2 Cu1 N1 N2 -144.2(3) . .
O5 Cu1 N1 N2 -160.2(3) 3_575 .
O1 Cu1 N1 N2 101.7(2) 3_675 .
C1 N1 N2 C4 -1.2(5) . .
Cu1 N1 N2 C4 176.7(2) . .
C1 N1 N2 Cu2 175.8(3) . .
Cu1 N1 N2 Cu2 -6.3(3) . .
O1 Cu2 N2 C4 169.3(3) . .
O6 Cu2 N2 C4 -3.7(3) . .
N4 Cu2 N2 C4 78.0(4) 2_655 .
O10 Cu2 N2 C4 -97.0(3) . .
O1 Cu2 N2 N1 -7.5(2) . .
O6 Cu2 N2 N1 179.4(2) . .
N4 Cu2 N2 N1 -98.9(4) 2_655 .
O10 Cu2 N2 N1 86.2(2) . .
C5 N3 N4 C8 -0.9(6) . .
C5 N3 N4 Cu2 179.3(4) . 2_645
N2 N1 C1 C2 1.9(7) . .
Cu1 N1 C1 C2 -175.9(4) . .
N1 C1 C2 C3 -1.0(7) . .
C1 C2 C3 C4 -0.6(6) . .
C1 C2 C3 C9 175.8(4) . .
N1 N2 C4 C3 -0.5(5) . .
Cu2 N2 C4 C3 -177.4(3) . .
C2 C3 C4 N2 1.4(5) . .
C9 C3 C4 N2 -175.1(3) . .
N4 N3 C5 C6 0.7(9) . .
N3 C5 C6 C7 0.0(10) . .
C5 C6 C7 C8 -0.5(7) . .
C5 C6 C7 C11 -177.3(5) . .
N3 N4 C8 C7 0.4(6) . .
Cu2 N4 C8 C7 -179.8(3) 2_645 .
C6 C7 C8 N4 0.3(6) . .
C11 C7 C8 N4 177.2(3) . .
C2 C3 C9 C10 166.2(4) . .
C4 C3 C9 C10 -17.8(5) . .
C2 C3 C9 C15 -73.4(5) . .
C4 C3 C9 C15 102.7(4) . .
C2 C3 C9 C14 45.3(5) . .
C4 C3 C9 C14 -138.6(3) . .
C3 C9 C10 C11 178.8(3) . .
C15 C9 C10 C11 58.5(4) . .
C14 C9 C10 C11 -58.9(4) . .
C6 C7 C11 C17 -18.7(6) . .
C8 C7 C11 C17 164.8(4) . .
C6 C7 C11 C12 -140.7(5) . .
C8 C7 C11 C12 42.8(5) . .
C6 C7 C11 C10 99.6(5) . .
C8 C7 C11 C10 -76.9(4) . .
C9 C10 C11 C7 -179.6(3) . .
C9 C10 C11 C17 -58.7(4) . .
C9 C10 C11 C12 59.1(4) . .
C7 C11 C12 C13 -178.3(3) . .
C17 C11 C12 C13 57.9(4) . .
C10 C11 C12 C13 -59.2(4) . .
C11 C12 C13 C18 -60.3(4) . .
C11 C12 C13 C14 60.6(4) . .
C18 C13 C14 C9 60.2(4) . .
C12 C13 C14 C9 -60.8(4) . .
C3 C9 C14 C13 -177.9(3) . .
C10 C9 C14 C13 59.6(4) . .
C15 C9 C14 C13 -58.6(4) . .
C3 C9 C15 C16 179.8(3) . .
C10 C9 C15 C16 -58.6(4) . .
C14 C9 C15 C16 59.2(4) . .
C9 C15 C16 C17 59.6(4) . .
C9 C15 C16 C18 -60.8(4) . .
C15 C16 C17 C11 -61.1(4) . .
C18 C16 C17 C11 58.7(4) . .
C7 C11 C17 C16 178.6(3) . .
C12 C11 C17 C16 -57.7(4) . .
C10 C11 C17 C16 60.1(4) . .
C14 C13 C18 C16 -60.4(4) . .
C12 C13 C18 C16 60.0(4) . .
C17 C16 C18 C13 -59.1(4) . .
C15 C16 C18 C13 60.4(4) . .
Cu2 O6 C25 O7 21.6(5) . .
Cu2 O6 C25 C27 -158.7(2) . .
Cu1 O8 C26 O9 -18.9(5) 4_686 .
Cu1 O8 C26 C30 161.6(2) 4_686 .
O7 C25 C27 C28 177.4(4) . .
O6 C25 C27 C28 -2.4(6) . .
O7 C25 C27 S2 -4.9(5) . .
O6 C25 C27 S2 175.4(2) . .
C30 S2 C27 C28 -0.2(3) . .
C30 S2 C27 C25 -178.3(3) . .
C25 C27 C28 C29 178.2(4) . .
S2 C27 C28 C29 0.3(4) . .
C27 C28 C29 C30 -0.3(5) . .
C28 C29 C30 C26 179.7(3) . .
C28 C29 C30 S2 0.2(4) . .
O9 C26 C30 C29 -7.0(6) . .
O8 C26 C30 C29 172.5(4) . .
O9 C26 C30 S2 172.4(3) . .
O8 C26 C30 S2 -8.1(4) . .
C27 S2 C30 C29 0.0(3) . .
C27 S2 C30 C26 -179.5(3) . .
